data_7034788
loop_
_publ_author_name
'Mansell, S. M.'
'Russell, C. A.'
'Wass, D. F.'

_publ_section_title
;
 Synthesis of chelating diamido Sn(iv) compounds from oxidation of Sn(ii)
 and directly from Sn(iv) precursors.
;
_journal_issue 21
_journal_name_full 'Dalton transactions (Cambridge, England : 2003)'
_journal_page_first 9756
_journal_page_last 9765
_journal_paper_doi 10.1039/c5dt01022e
_journal_volume 44
_journal_year 2015
_chemical_formula_moiety 'C38 H47 F3 N2 O3 S Si Sn'
_chemical_formula_sum 'C38 H47 F3 N2 O3 S Si Sn'
_chemical_formula_weight 815.62
_chemical_name_systematic
; 
 ? 
;
_space_group_IT_number 14
_symmetry_cell_setting monoclinic
_symmetry_space_group_name_Hall '-P 2yn'
_symmetry_space_group_name_H-M 'P 1 21/n 1'
_atom_sites_solution_hydrogens geom
_atom_sites_solution_primary direct
_atom_sites_solution_secondary difmap
_audit_creation_method SHELXL-97
_audit_update_record
;
2014-10-03 deposited with the CCDC.
2015-04-21 downloaded from the CCDC.
;
_cell_angle_alpha 90.00
_cell_angle_beta 103.5506(11)
_cell_angle_gamma 90.00
_cell_formula_units_Z 4
_cell_length_a 10.7144(1)
_cell_length_b 18.7210(2)
_cell_length_c 19.6338(2)
_cell_measurement_reflns_used 10445
_cell_measurement_temperature 100(2)
_cell_measurement_theta_max 66.6840
_cell_measurement_theta_min 3.3046
_cell_volume 3828.60(7)
_computing_cell_refinement
;
CrysAlis RED, Oxford Diffraction Ltd.,
Version 1.171.32.5 (release 08-05-2007 CrysAlis171 .NET)
(compiled May  8 2007,13:10:02)
;
_computing_data_collection
;
CrysAlis CCD, Oxford Diffraction Ltd.,
Version 1.171.32.5 (release 08-05-2007 CrysAlis171 .NET)
(compiled May  8 2007,13:10:02)
;
_computing_data_reduction
;
CrysAlis RED, Oxford Diffraction Ltd.,
Version 1.171.32.5 (release 08-05-2007 CrysAlis171 .NET)
(compiled May  8 2007,13:10:02)
;
_computing_molecular_graphics SHELXTL
_computing_publication_material SHELXTL
_computing_structure_refinement 'SHELXL-97 (Sheldrick, 1997)'
_computing_structure_solution 'SHELXS-97 (Sheldrick, 1990)'
_diffrn_ambient_temperature 100(2)
_diffrn_detector_area_resol_mean 10.4752
_diffrn_measured_fraction_theta_full 0.983
_diffrn_measured_fraction_theta_max 0.983
_diffrn_measurement_device_type 'CCD area detector'
_diffrn_measurement_method 'omega scans'
_diffrn_radiation_monochromator graphite
_diffrn_radiation_source 'Enhance (Cu) X-ray Source'
_diffrn_radiation_type CuK\a
_diffrn_radiation_wavelength 1.54184
_diffrn_reflns_av_R_equivalents 0.0304
_diffrn_reflns_av_sigmaI/netI 0.0343
_diffrn_reflns_limit_h_max 12
_diffrn_reflns_limit_h_min -12
_diffrn_reflns_limit_k_max 20
_diffrn_reflns_limit_k_min -22
_diffrn_reflns_limit_l_max 23
_diffrn_reflns_limit_l_min -23
_diffrn_reflns_number 21340
_diffrn_reflns_theta_full 66.78
_diffrn_reflns_theta_max 66.78
_diffrn_reflns_theta_min 3.31
_diffrn_standards_number 0
_exptl_absorpt_coefficient_mu 6.555
_exptl_absorpt_correction_T_max 1.00000
_exptl_absorpt_correction_T_min 0.56017
_exptl_absorpt_correction_type multi-scan
_exptl_absorpt_process_details
;
CrysAlis RED, Oxford Diffraction Ltd.,
Version 1.171.32.5 (release 08-05-2007 CrysAlis171 .NET)
(compiled May  8 2007,13:10:02)
Empirical absorption correction using spherical harmonics,
 implemented in SCALE3 ABSPACK scaling algorithm.
;
_exptl_crystal_colour Colourless
_exptl_crystal_density_diffrn 1.415
_exptl_crystal_density_method 'not measured'
_exptl_crystal_description 'Rectangular prism'
_exptl_crystal_F_000 1680
_exptl_crystal_size_max 0.14
_exptl_crystal_size_mid 0.11
_exptl_crystal_size_min 0.02
_refine_diff_density_max 0.521
_refine_diff_density_min -0.635
_refine_diff_density_rms 0.064
_refine_ls_extinction_method none
_refine_ls_goodness_of_fit_ref 0.969
_refine_ls_hydrogen_treatment constr
_refine_ls_matrix_type full
_refine_ls_number_parameters 451
_refine_ls_number_reflns 6679
_refine_ls_number_restraints 0
_refine_ls_restrained_S_all 0.969
_refine_ls_R_factor_all 0.0404
_refine_ls_R_factor_gt 0.0272
_refine_ls_shift/su_max 0.001
_refine_ls_shift/su_mean 0.000
_refine_ls_structure_factor_coef Fsqd
_refine_ls_weighting_details 'calc w=1/[\s^2^(Fo^2^)+(0.0432P)^2^+0.0000P] where P=(Fo^2^+2Fc^2^)/3'
_refine_ls_weighting_scheme calc
_refine_ls_wR_factor_gt 0.0630
_refine_ls_wR_factor_ref 0.0679
_reflns_number_gt 5179
_reflns_number_total 6679
_reflns_threshold_expression >2sigma(I)
_cod_data_source_file c5dt01022e2.cif
_cod_data_source_block 18
_cod_depositor_comments
;
The following automatic conversions were performed:

'_symmetry_cell_setting' value 'Monoclinic' changed to 'monoclinic'
according to
/usr/data/users/saulius/crontab/automatic-downloads/rss-feeds/RSC/lib/dictionaries/cif_core.dic
dictionary named 'cif_core.dic' version 2.4.2 from 2011-04-26.

Automatic conversion script
Id: cif_fix_values 3271 2015-04-21 07:52:19Z andrius 

 Adding full bibliography for 7034774--7034789.cif.
;
_cod_original_sg_symbol_H-M 'P 2(1)/n'
_cod_database_code 7034788

loop_
_symmetry_equiv_pos_as_xyz
'x, y, z'
'-x+1/2, y+1/2, -z+1/2'
'-x, -y, -z'
'x-1/2, -y-1/2, z-1/2'

loop_
_atom_site_label
_atom_site_type_symbol
_atom_site_fract_x
_atom_site_fract_y
_atom_site_fract_z
_atom_site_U_iso_or_equiv
_atom_site_adp_type
_atom_site_occupancy
_atom_site_symmetry_multiplicity
_atom_site_calc_flag
_atom_site_refinement_flags
Sn1 Sn 0.053861(15) 0.355570(10) 0.119272(8) 0.02329(6) Uani 1 1 d .
N1 N 0.08683(19) 0.24978(12) 0.13280(10) 0.0222(5) Uani 1 1 d .
N2 N 0.10314(19) 0.34629(12) 0.22423(11) 0.0233(5) Uani 1 1 d .
Si1 Si 0.11089(6) 0.25287(4) 0.22422(3) 0.02049(15) Uani 1 1 d .
C1 C 0.0888(2) 0.19797(15) 0.07926(13) 0.0236(6) Uani 1 1 d .
C2 C 0.2019(3) 0.18958(16) 0.05460(14) 0.0285(6) Uani 1 1 d .
C3 C 0.1996(3) 0.14285(18) -0.00072(14) 0.0328(6) Uani 1 1 d .
H3 H 0.2728 0.1377 -0.0180 0.039 Uiso 1 1 calc R
C4 C 0.0918(3) 0.10403(17) -0.03051(14) 0.0330(7) Uani 1 1 d .
H4 H 0.0924 0.0727 -0.0672 0.040 Uiso 1 1 calc R
C5 C -0.0172(3) 0.11203(16) -0.00537(14) 0.0315(6) Uani 1 1 d .
H5 H -0.0897 0.0853 -0.0253 0.038 Uiso 1 1 calc R
C6 C -0.0221(2) 0.15879(14) 0.04880(13) 0.0241(6) Uani 1 1 d .
C7 C 0.3236(3) 0.2319(2) 0.08368(18) 0.0462(9) Uani 1 1 d .
H7 H 0.3129 0.2571 0.1257 0.055 Uiso 1 1 calc R
C8 C 0.3430(4) 0.2882(2) 0.0302(2) 0.0664(12) Uani 1 1 d .
H8A H 0.3654 0.2649 -0.0089 0.100 Uiso 1 1 calc R
H8B H 0.4107 0.3202 0.0519 0.100 Uiso 1 1 calc R
H8C H 0.2649 0.3147 0.0140 0.100 Uiso 1 1 calc R
C9 C 0.4428(3) 0.1845(2) 0.10460(19) 0.0576(11) Uani 1 1 d .
H9A H 0.4294 0.1492 0.1377 0.086 Uiso 1 1 calc R
H9B H 0.5158 0.2133 0.1255 0.086 Uiso 1 1 calc R
H9C H 0.4578 0.1611 0.0638 0.086 Uiso 1 1 calc R
C10 C -0.1473(2) 0.16829(16) 0.07137(14) 0.0277(6) Uani 1 1 d .
H10 H -0.1339 0.2052 0.1077 0.033 Uiso 1 1 calc R
C11 C -0.2536(3) 0.1942(2) 0.00965(16) 0.0417(8) Uani 1 1 d .
H11A H -0.2264 0.2373 -0.0092 0.063 Uiso 1 1 calc R
H11B H -0.3302 0.2035 0.0256 0.063 Uiso 1 1 calc R
H11C H -0.2707 0.1581 -0.0261 0.063 Uiso 1 1 calc R
C12 C -0.1869(3) 0.09947(18) 0.10277(18) 0.0432(8) Uani 1 1 d .
H12A H -0.2016 0.0625 0.0679 0.065 Uiso 1 1 calc R
H12B H -0.2642 0.1078 0.1183 0.065 Uiso 1 1 calc R
H12C H -0.1197 0.0849 0.1418 0.065 Uiso 1 1 calc R
C13 C 0.1598(2) 0.39917(15) 0.27484(13) 0.0224(6) Uani 1 1 d .
C14 C 0.2871(2) 0.42295(15) 0.27811(13) 0.0261(6) Uani 1 1 d .
C15 C 0.3383(3) 0.47515(16) 0.32721(15) 0.0318(7) Uani 1 1 d .
H15 H 0.4210 0.4919 0.3295 0.038 Uiso 1 1 calc R
C16 C 0.2705(3) 0.50258(16) 0.37223(15) 0.0357(7) Uani 1 1 d .
H16 H 0.3078 0.5368 0.4051 0.043 Uiso 1 1 calc R
C17 C 0.1465(3) 0.47943(16) 0.36878(15) 0.0348(7) Uani 1 1 d .
H17 H 0.1010 0.4982 0.3996 0.042 Uiso 1 1 calc R
C18 C 0.0888(3) 0.42833(16) 0.31971(13) 0.0276(6) Uani 1 1 d .
C19 C 0.3647(3) 0.39779(17) 0.22773(15) 0.0323(7) Uani 1 1 d .
H19 H 0.3192 0.3573 0.2014 0.039 Uiso 1 1 calc R
C20 C 0.3738(3) 0.45640(19) 0.17537(17) 0.0445(8) Uani 1 1 d .
H20A H 0.2895 0.4745 0.1550 0.067 Uiso 1 1 calc R
H20B H 0.4106 0.4372 0.1391 0.067 Uiso 1 1 calc R
H20C H 0.4270 0.4944 0.1989 0.067 Uiso 1 1 calc R
C21 C 0.5002(3) 0.3725(2) 0.26340(18) 0.0489(9) Uani 1 1 d .
H21A H 0.5497 0.4123 0.2860 0.073 Uiso 1 1 calc R
H21B H 0.5408 0.3528 0.2289 0.073 Uiso 1 1 calc R
H21C H 0.4952 0.3367 0.2976 0.073 Uiso 1 1 calc R
C22 C -0.0491(3) 0.40588(17) 0.31564(15) 0.0341(7) Uani 1 1 d .
H22 H -0.0783 0.3787 0.2722 0.041 Uiso 1 1 calc R
C23 C -0.1365(3) 0.4707(2) 0.3111(2) 0.0654(12) Uani 1 1 d .
H23A H -0.1109 0.4985 0.3532 0.098 Uiso 1 1 calc R
H23B H -0.2236 0.4552 0.3058 0.098 Uiso 1 1 calc R
H23C H -0.1301 0.4994 0.2716 0.098 Uiso 1 1 calc R
C24 C -0.0579(3) 0.3562(2) 0.37651(16) 0.0518(9) Uani 1 1 d .
H24A H -0.0018 0.3161 0.3773 0.078 Uiso 1 1 calc R
H24B H -0.1446 0.3396 0.3704 0.078 Uiso 1 1 calc R
H24C H -0.0328 0.3819 0.4199 0.078 Uiso 1 1 calc R
C25 C 0.2643(2) 0.21398(15) 0.27519(13) 0.0234(6) Uani 1 1 d .
C26 C 0.3085(3) 0.14900(17) 0.25419(15) 0.0326(6) Uani 1 1 d .
H26 H 0.2660 0.1285 0.2120 0.039 Uiso 1 1 calc R
C27 C 0.4147(3) 0.11466(19) 0.29536(16) 0.0406(8) Uani 1 1 d .
H27 H 0.4423 0.0713 0.2809 0.049 Uiso 1 1 calc R
C28 C 0.4791(3) 0.14509(19) 0.35781(15) 0.0377(7) Uani 1 1 d .
H28 H 0.5506 0.1223 0.3852 0.045 Uiso 1 1 calc R
C29 C 0.4379(3) 0.20923(18) 0.37993(15) 0.0364(7) Uani 1 1 d .
H29 H 0.4820 0.2298 0.4218 0.044 Uiso 1 1 calc R
C30 C 0.3301(3) 0.24264(17) 0.33901(14) 0.0317(6) Uani 1 1 d .
H30 H 0.3013 0.2851 0.3546 0.038 Uiso 1 1 calc R
C31 C -0.0203(2) 0.20907(15) 0.25782(13) 0.0233(6) Uani 1 1 d .
C32 C 0.0062(3) 0.14955(17) 0.30183(15) 0.0328(7) Uani 1 1 d .
H32 H 0.0901 0.1328 0.3155 0.039 Uiso 1 1 calc R
C33 C -0.0907(3) 0.11500(19) 0.32547(17) 0.0400(8) Uani 1 1 d .
H33 H -0.0712 0.0751 0.3542 0.048 Uiso 1 1 calc R
C34 C -0.2148(3) 0.13953(19) 0.30658(16) 0.0376(7) Uani 1 1 d .
H34 H -0.2796 0.1162 0.3221 0.045 Uiso 1 1 calc R
C35 C -0.2426(3) 0.19922(18) 0.26426(15) 0.0336(7) Uani 1 1 d .
H35 H -0.3262 0.2167 0.2523 0.040 Uiso 1 1 calc R
C36 C -0.1479(2) 0.23308(16) 0.23973(14) 0.0277(6) Uani 1 1 d .
H36 H -0.1688 0.2726 0.2106 0.033 Uiso 1 1 calc R
C37 C 0.0873(3) 0.42612(18) 0.04236(16) 0.0402(8) Uani 1 1 d .
H37A H 0.0758 0.4744 0.0562 0.060 Uiso 1 1 calc R
H37B H 0.0279 0.4162 -0.0014 0.060 Uiso 1 1 calc R
H37C H 0.1735 0.4200 0.0371 0.060 Uiso 1 1 calc R
C38 C -0.3137(3) 0.4261(2) 0.00651(18) 0.0497(10) Uani 1 1 d .
O1 O -0.14991(16) 0.35626(11) 0.09814(10) 0.0306(4) Uani 1 1 d .
O2 O -0.3200(2) 0.41722(15) 0.13740(13) 0.0535(6) Uani 1 1 d .
O3 O -0.1422(2) 0.48450(13) 0.10778(14) 0.0530(6) Uani 1 1 d .
S1 S -0.22514(7) 0.42380(4) 0.09829(4) 0.03556(17) Uani 1 1 d .
F1 F -0.3732(2) 0.48775(16) -0.00686(14) 0.0889(10) Uani 1 1 d .
F2 F -0.23409(16) 0.41954(12) -0.03587(9) 0.0517(5) Uani 1 1 d .
F3 F -0.39757(19) 0.37387(16) -0.00718(12) 0.0780(8) Uani 1 1 d .

loop_
_atom_site_aniso_label
_atom_site_aniso_U_11
_atom_site_aniso_U_22
_atom_site_aniso_U_33
_atom_site_aniso_U_23
_atom_site_aniso_U_13
_atom_site_aniso_U_12
Sn1 0.02319(9) 0.02308(10) 0.02430(9) 0.00121(8) 0.00700(6) -0.00162(8)
N1 0.0251(11) 0.0212(13) 0.0221(11) 0.0003(9) 0.0092(8) -0.0011(9)
N2 0.0249(10) 0.0246(14) 0.0210(10) 0.0017(9) 0.0064(8) -0.0005(10)
Si1 0.0202(3) 0.0207(4) 0.0219(3) -0.0002(3) 0.0076(3) -0.0004(3)
C1 0.0280(13) 0.0204(15) 0.0232(13) -0.0009(11) 0.0076(10) -0.0006(12)
C2 0.0317(14) 0.0301(18) 0.0266(14) -0.0027(12) 0.0124(11) -0.0012(13)
C3 0.0356(14) 0.0382(18) 0.0285(14) -0.0003(13) 0.0152(12) 0.0016(15)
C4 0.0450(17) 0.0315(18) 0.0224(14) -0.0038(12) 0.0075(12) 0.0024(14)
C5 0.0338(15) 0.0285(17) 0.0291(15) -0.0041(13) 0.0012(12) -0.0028(13)
C6 0.0269(13) 0.0216(16) 0.0228(13) 0.0015(10) 0.0041(10) -0.0014(11)
C7 0.0345(16) 0.060(3) 0.0516(19) -0.0222(17) 0.0259(15) -0.0171(17)
C8 0.060(2) 0.047(3) 0.107(3) -0.014(2) 0.050(2) -0.019(2)
C9 0.0278(16) 0.093(3) 0.055(2) -0.021(2) 0.0140(15) -0.0090(18)
C10 0.0256(13) 0.0268(16) 0.0309(14) -0.0034(12) 0.0067(11) -0.0063(12)
C11 0.0281(15) 0.058(2) 0.0383(17) -0.0043(15) 0.0065(12) 0.0026(15)
C12 0.0455(18) 0.033(2) 0.059(2) -0.0007(15) 0.0274(16) -0.0100(15)
C13 0.0274(13) 0.0177(15) 0.0209(13) 0.0008(10) 0.0035(10) -0.0009(11)
C14 0.0279(13) 0.0208(16) 0.0283(14) 0.0042(12) 0.0040(11) -0.0011(12)
C15 0.0309(14) 0.0273(17) 0.0334(15) 0.0019(13) -0.0002(12) -0.0072(13)
C16 0.0509(18) 0.0207(16) 0.0285(15) -0.0035(12) -0.0046(13) -0.0034(14)
C17 0.0458(17) 0.0281(18) 0.0292(15) -0.0012(12) 0.0065(13) 0.0046(14)
C18 0.0326(14) 0.0254(16) 0.0249(13) 0.0033(12) 0.0073(11) 0.0053(13)
C19 0.0277(14) 0.0331(19) 0.0376(16) -0.0003(13) 0.0107(12) -0.0057(13)
C20 0.0455(18) 0.047(2) 0.0420(18) 0.0096(16) 0.0124(14) -0.0022(17)
C21 0.0299(15) 0.066(3) 0.053(2) 0.0189(18) 0.0154(14) 0.0091(16)
C22 0.0313(14) 0.0379(19) 0.0365(16) -0.0079(13) 0.0148(12) 0.0014(14)
C23 0.0392(19) 0.056(3) 0.102(3) -0.026(2) 0.019(2) 0.0122(19)
C24 0.0491(19) 0.075(3) 0.0359(17) -0.0050(18) 0.0186(14) -0.018(2)
C25 0.0196(12) 0.0238(16) 0.0283(13) 0.0015(11) 0.0085(10) 0.0000(11)
C26 0.0335(14) 0.0338(18) 0.0312(15) -0.0057(13) 0.0091(12) 0.0046(14)
C27 0.0406(17) 0.038(2) 0.0464(19) 0.0005(15) 0.0176(14) 0.0191(15)
C28 0.0281(14) 0.050(2) 0.0372(16) 0.0164(16) 0.0125(12) 0.0150(15)
C29 0.0321(15) 0.043(2) 0.0296(15) 0.0038(14) -0.0007(12) 0.0026(15)
C30 0.0353(15) 0.0277(17) 0.0312(15) 0.0004(12) 0.0064(12) 0.0028(13)
C31 0.0242(12) 0.0250(16) 0.0223(13) -0.0004(11) 0.0087(10) -0.0025(12)
C32 0.0275(13) 0.0341(18) 0.0392(16) 0.0063(14) 0.0127(12) 0.0031(14)
C33 0.0378(16) 0.039(2) 0.0474(18) 0.0196(15) 0.0178(14) 0.0020(15)
C34 0.0300(14) 0.043(2) 0.0454(17) 0.0074(15) 0.0207(13) -0.0051(15)
C35 0.0242(13) 0.044(2) 0.0347(16) 0.0010(13) 0.0107(11) 0.0015(13)
C36 0.0277(13) 0.0290(17) 0.0278(14) 0.0027(12) 0.0095(11) 0.0007(12)
C37 0.0385(16) 0.042(2) 0.0445(18) 0.0172(15) 0.0185(14) 0.0030(15)
C38 0.0263(15) 0.064(3) 0.060(2) 0.0303(19) 0.0120(15) 0.0037(17)
O1 0.0247(9) 0.0294(11) 0.0372(10) 0.0060(9) 0.0063(8) 0.0010(9)
O2 0.0423(12) 0.0624(18) 0.0645(15) 0.0094(13) 0.0302(11) 0.0064(12)
O3 0.0512(13) 0.0343(15) 0.0806(17) -0.0084(12) 0.0298(12) -0.0047(11)
S1 0.0294(3) 0.0354(5) 0.0456(4) 0.0056(3) 0.0164(3) 0.0033(3)
F1 0.0530(13) 0.108(2) 0.113(2) 0.0729(18) 0.0346(13) 0.0446(14)
F2 0.0368(9) 0.0739(15) 0.0441(10) 0.0202(10) 0.0090(8) -0.0005(10)
F3 0.0379(11) 0.123(2) 0.0624(14) 0.0314(14) -0.0088(9) -0.0329(13)

loop_
_atom_type_symbol
_atom_type_description
_atom_type_scat_dispersion_real
_atom_type_scat_dispersion_imag
_atom_type_scat_source
C C 0.0181 0.0091 'International Tables Vol C Tables 4.2.6.8 and 6.1.1.4'
H H 0.0000 0.0000 'International Tables Vol C Tables 4.2.6.8 and 6.1.1.4'
N N 0.0311 0.0180 'International Tables Vol C Tables 4.2.6.8 and 6.1.1.4'
O O 0.0492 0.0322 'International Tables Vol C Tables 4.2.6.8 and 6.1.1.4'
F F 0.0727 0.0534 'International Tables Vol C Tables 4.2.6.8 and 6.1.1.4'
Si Si 0.2541 0.3302 'International Tables Vol C Tables 4.2.6.8 and 6.1.1.4'
S S 0.3331 0.5567 'International Tables Vol C Tables 4.2.6.8 and 6.1.1.4'
Sn Sn 0.0259 5.4591 'International Tables Vol C Tables 4.2.6.8 and 6.1.1.4'

loop_
_geom_angle_atom_site_label_1
_geom_angle_atom_site_label_2
_geom_angle_atom_site_label_3
_geom_angle
N2 Sn1 N1 77.56(8)
N2 Sn1 C37 138.01(12)
N1 Sn1 C37 131.14(11)
N2 Sn1 O1 102.22(8)
N1 Sn1 O1 99.89(8)
C37 Sn1 O1 101.33(10)
N2 Sn1 Si1 38.87(7)
N1 Sn1 Si1 38.96(6)
C37 Sn1 Si1 157.45(8)
O1 Sn1 Si1 100.74(5)
C1 N1 Si1 138.48(19)
C1 N1 Sn1 126.83(16)
Si1 N1 Sn1 94.68(10)
C13 N2 Si1 132.67(18)
C13 N2 Sn1 128.14(17)
Si1 N2 Sn1 95.00(10)
N2 Si1 N1 92.15(10)
N2 Si1 C25 115.26(12)
N1 Si1 C25 115.92(11)
N2 Si1 C31 113.40(11)
N1 Si1 C31 113.76(11)
C25 Si1 C31 106.27(12)
N2 Si1 Sn1 46.13(7)
N1 Si1 Sn1 46.37(8)
C25 Si1 Sn1 133.04(8)
C31 Si1 Sn1 120.69(9)
C6 C1 C2 120.2(2)
C6 C1 N1 120.6(2)
C2 C1 N1 119.2(2)
C3 C2 C1 118.5(3)
C3 C2 C7 118.6(2)
C1 C2 C7 122.8(2)
C4 C3 C2 121.7(3)
C4 C3 H3 119.2
C2 C3 H3 119.2
C3 C4 C5 119.2(3)
C3 C4 H4 120.4
C5 C4 H4 120.4
C4 C5 C6 122.0(3)
C4 C5 H5 119.0
C6 C5 H5 119.0
C5 C6 C1 118.4(2)
C5 C6 C10 119.5(2)
C1 C6 C10 122.1(2)
C2 C7 C9 112.7(3)
C2 C7 C8 110.1(3)
C9 C7 C8 110.1(3)
C2 C7 H7 107.9
C9 C7 H7 107.9
C8 C7 H7 107.9
C7 C8 H8A 109.5
C7 C8 H8B 109.5
H8A C8 H8B 109.5
C7 C8 H8C 109.5
H8A C8 H8C 109.5
H8B C8 H8C 109.5
C7 C9 H9A 109.5
C7 C9 H9B 109.5
H9A C9 H9B 109.5
C7 C9 H9C 109.5
H9A C9 H9C 109.5
H9B C9 H9C 109.5
C6 C10 C12 111.5(2)
C6 C10 C11 110.5(2)
C12 C10 C11 111.1(2)
C6 C10 H10 107.9
C12 C10 H10 107.9
C11 C10 H10 107.9
C10 C11 H11A 109.5
C10 C11 H11B 109.5
H11A C11 H11B 109.5
C10 C11 H11C 109.5
H11A C11 H11C 109.5
H11B C11 H11C 109.5
C10 C12 H12A 109.5
C10 C12 H12B 109.5
H12A C12 H12B 109.5
C10 C12 H12C 109.5
H12A C12 H12C 109.5
H12B C12 H12C 109.5
C18 C13 C14 120.4(2)
C18 C13 N2 120.0(2)
C14 C13 N2 119.6(2)
C15 C14 C13 118.0(3)
C15 C14 C19 119.0(2)
C13 C14 C19 122.9(2)
C16 C15 C14 121.8(3)
C16 C15 H15 119.1
C14 C15 H15 119.1
C15 C16 C17 120.0(3)
C15 C16 H16 120.0
C17 C16 H16 120.0
C16 C17 C18 120.9(3)
C16 C17 H17 119.6
C18 C17 H17 119.6
C17 C18 C13 118.9(3)
C17 C18 C22 119.6(2)
C13 C18 C22 121.5(2)
C14 C19 C20 110.5(3)
C14 C19 C21 113.9(2)
C20 C19 C21 109.1(2)
C14 C19 H19 107.7
C20 C19 H19 107.7
C21 C19 H19 107.7
C19 C20 H20A 109.5
C19 C20 H20B 109.5
H20A C20 H20B 109.5
C19 C20 H20C 109.5
H20A C20 H20C 109.5
H20B C20 H20C 109.5
C19 C21 H21A 109.5
C19 C21 H21B 109.5
H21A C21 H21B 109.5
C19 C21 H21C 109.5
H21A C21 H21C 109.5
H21B C21 H21C 109.5
C18 C22 C23 111.1(3)
C18 C22 C24 111.3(2)
C23 C22 C24 112.3(3)
C18 C22 H22 107.3
C23 C22 H22 107.3
C24 C22 H22 107.3
C22 C23 H23A 109.5
C22 C23 H23B 109.5
H23A C23 H23B 109.5
C22 C23 H23C 109.5
H23A C23 H23C 109.5
H23B C23 H23C 109.5
C22 C24 H24A 109.5
C22 C24 H24B 109.5
H24A C24 H24B 109.5
C22 C24 H24C 109.5
H24A C24 H24C 109.5
H24B C24 H24C 109.5
C30 C25 C26 117.6(2)
C30 C25 Si1 122.0(2)
C26 C25 Si1 119.9(2)
C27 C26 C25 121.2(3)
C27 C26 H26 119.4
C25 C26 H26 119.4
C28 C27 C26 119.8(3)
C28 C27 H27 120.1
C26 C27 H27 120.1
C27 C28 C29 120.5(3)
C27 C28 H28 119.8
C29 C28 H28 119.8
C28 C29 C30 119.4(3)
C28 C29 H29 120.3
C30 C29 H29 120.3
C29 C30 C25 121.5(3)
C29 C30 H30 119.2
C25 C30 H30 119.2
C32 C31 C36 117.2(2)
C32 C31 Si1 120.32(19)
C36 C31 Si1 122.5(2)
C33 C32 C31 121.1(3)
C33 C32 H32 119.4
C31 C32 H32 119.4
C34 C33 C32 120.4(3)
C34 C33 H33 119.8
C32 C33 H33 119.8
C33 C34 C35 119.4(3)
C33 C34 H34 120.3
C35 C34 H34 120.3
C36 C35 C34 120.7(3)
C36 C35 H35 119.7
C34 C35 H35 119.7
C35 C36 C31 121.2(3)
C35 C36 H36 119.4
C31 C36 H36 119.4
Sn1 C37 H37A 109.5
Sn1 C37 H37B 109.5
H37A C37 H37B 109.5
Sn1 C37 H37C 109.5
H37A C37 H37C 109.5
H37B C37 H37C 109.5
F3 C38 F1 109.7(3)
F3 C38 F2 108.2(3)
F1 C38 F2 107.9(3)
F3 C38 S1 110.9(2)
F1 C38 S1 109.4(3)
F2 C38 S1 110.7(2)
S1 O1 Sn1 122.20(12)
O2 S1 O3 120.18(16)
O2 S1 O1 112.47(14)
O3 S1 O1 110.66(12)
O2 S1 C38 105.26(15)
O3 S1 C38 105.88(16)
O1 S1 C38 99.94(15)

loop_
_geom_bond_atom_site_label_1
_geom_bond_atom_site_label_2
_geom_bond_distance
Sn1 N2 2.011(2)
Sn1 N1 2.018(2)
Sn1 C37 2.099(3)
Sn1 O1 2.1248(17)
Sn1 Si1 2.7795(7)
N1 C1 1.434(3)
N1 Si1 1.753(2)
N2 C13 1.433(3)
N2 Si1 1.751(2)
Si1 C25 1.861(3)
Si1 C31 1.876(2)
C1 C6 1.405(4)
C1 C2 1.415(4)
C2 C3 1.390(4)
C2 C7 1.519(4)
C3 C4 1.373(4)
C3 H3 0.9300
C4 C5 1.378(4)
C4 H4 0.9300
C5 C6 1.388(4)
C5 H5 0.9300
C6 C10 1.518(4)
C7 C9 1.531(5)
C7 C8 1.536(5)
C7 H7 0.9800
C8 H8A 0.9600
C8 H8B 0.9600
C8 H8C 0.9600
C9 H9A 0.9600
C9 H9B 0.9600
C9 H9C 0.9600
C10 C12 1.531(4)
C10 C11 1.535(4)
C10 H10 0.9800
C11 H11A 0.9600
C11 H11B 0.9600
C11 H11C 0.9600
C12 H12A 0.9600
C12 H12B 0.9600
C12 H12C 0.9600
C13 C18 1.403(4)
C13 C14 1.421(4)
C14 C15 1.392(4)
C14 C19 1.509(4)
C15 C16 1.369(4)
C15 H15 0.9300
C16 C17 1.385(4)
C16 H16 0.9300
C17 C18 1.395(4)
C17 H17 0.9300
C18 C22 1.520(4)
C19 C20 1.522(4)
C19 C21 1.532(4)
C19 H19 0.9800
C20 H20A 0.9600
C20 H20B 0.9600
C20 H20C 0.9600
C21 H21A 0.9600
C21 H21B 0.9600
C21 H21C 0.9600
C22 C23 1.523(5)
C22 C24 1.534(4)
C22 H22 0.9800
C23 H23A 0.9600
C23 H23B 0.9600
C23 H23C 0.9600
C24 H24A 0.9600
C24 H24B 0.9600
C24 H24C 0.9600
C25 C30 1.393(4)
C25 C26 1.402(4)
C26 C27 1.389(4)
C26 H26 0.9300
C27 C28 1.381(5)
C27 H27 0.9300
C28 C29 1.384(5)
C28 H28 0.9300
C29 C30 1.392(4)
C29 H29 0.9300
C30 H30 0.9300
C31 C32 1.398(4)
C31 C36 1.403(4)
C32 C33 1.392(4)
C32 H32 0.9300
C33 C34 1.373(4)
C33 H33 0.9300
C34 C35 1.383(4)
C34 H34 0.9300
C35 C36 1.375(4)
C35 H35 0.9300
C36 H36 0.9300
C37 H37A 0.9600
C37 H37B 0.9600
C37 H37C 0.9600
C38 F3 1.312(4)
C38 F1 1.316(4)
C38 F2 1.330(4)
C38 S1 1.830(4)
O1 S1 1.500(2)
O2 S1 1.416(2)
O3 S1 1.428(2)

loop_
_geom_torsion_atom_site_label_1
_geom_torsion_atom_site_label_2
_geom_torsion_atom_site_label_3
_geom_torsion_atom_site_label_4
_geom_torsion
N2 Sn1 N1 C1 -173.2(2)
C37 Sn1 N1 C1 -28.4(3)
O1 Sn1 N1 C1 86.3(2)
Si1 Sn1 N1 C1 -178.8(3)
N2 Sn1 N1 Si1 5.58(9)
C37 Sn1 N1 Si1 150.46(12)
O1 Sn1 N1 Si1 -94.88(9)
N1 Sn1 N2 C13 153.4(2)
C37 Sn1 N2 C13 13.8(3)
O1 Sn1 N2 C13 -109.0(2)
Si1 Sn1 N2 C13 159.0(3)
N1 Sn1 N2 Si1 -5.59(9)
C37 Sn1 N2 Si1 -145.23(14)
O1 Sn1 N2 Si1 92.01(9)
C13 N2 Si1 N1 -151.2(2)
Sn1 N2 Si1 N1 6.29(10)
C13 N2 Si1 C25 -31.1(3)
Sn1 N2 Si1 C25 126.38(10)
C13 N2 Si1 C31 91.7(2)
Sn1 N2 Si1 C31 -110.82(11)
C13 N2 Si1 Sn1 -157.5(3)
C1 N1 Si1 N2 172.3(3)
Sn1 N1 Si1 N2 -6.26(10)
C1 N1 Si1 C25 52.8(3)
Sn1 N1 Si1 C25 -125.80(11)
C1 N1 Si1 C31 -70.9(3)
Sn1 N1 Si1 C31 110.53(12)
C1 N1 Si1 Sn1 178.6(3)
N1 Sn1 Si1 N2 171.30(13)
C37 Sn1 Si1 N2 95.8(3)
O1 Sn1 Si1 N2 -96.20(11)
N2 Sn1 Si1 N1 -171.30(13)
C37 Sn1 Si1 N1 -75.5(3)
O1 Sn1 Si1 N1 92.50(11)
N2 Sn1 Si1 C25 -84.96(15)
N1 Sn1 Si1 C25 86.34(15)
C37 Sn1 Si1 C25 10.8(3)
O1 Sn1 Si1 C25 178.84(13)
N2 Sn1 Si1 C31 94.02(14)
N1 Sn1 Si1 C31 -94.68(14)
C37 Sn1 Si1 C31 -170.2(3)
O1 Sn1 Si1 C31 -2.18(12)
Si1 N1 C1 C6 87.9(3)
Sn1 N1 C1 C6 -93.9(3)
Si1 N1 C1 C2 -95.7(3)
Sn1 N1 C1 C2 82.6(3)
C6 C1 C2 C3 1.0(4)
N1 C1 C2 C3 -175.5(2)
C6 C1 C2 C7 178.1(3)
N1 C1 C2 C7 1.6(4)
C1 C2 C3 C4 -1.4(5)
C7 C2 C3 C4 -178.6(3)
C2 C3 C4 C5 0.6(5)
C3 C4 C5 C6 0.7(5)
C4 C5 C6 C1 -1.1(4)
C4 C5 C6 C10 176.6(3)
C2 C1 C6 C5 0.2(4)
N1 C1 C6 C5 176.6(2)
C2 C1 C6 C10 -177.3(3)
N1 C1 C6 C10 -0.9(4)
C3 C2 C7 C9 -53.7(4)
C1 C2 C7 C9 129.2(3)
C3 C2 C7 C8 69.7(4)
C1 C2 C7 C8 -107.4(3)
C5 C6 C10 C12 65.3(3)
C1 C6 C10 C12 -117.2(3)
C5 C6 C10 C11 -58.7(4)
C1 C6 C10 C11 118.8(3)
Si1 N2 C13 C18 -97.4(3)
Sn1 N2 C13 C18 111.6(2)
Si1 N2 C13 C14 84.0(3)
Sn1 N2 C13 C14 -67.0(3)
C18 C13 C14 C15 0.5(4)
N2 C13 C14 C15 179.1(2)
C18 C13 C14 C19 -175.3(3)
N2 C13 C14 C19 3.3(4)
C13 C14 C15 C16 1.1(4)
C19 C14 C15 C16 177.0(3)
C14 C15 C16 C17 -1.2(5)
C15 C16 C17 C18 -0.1(4)
C16 C17 C18 C13 1.6(4)
C16 C17 C18 C22 -177.9(3)
C14 C13 C18 C17 -1.8(4)
N2 C13 C18 C17 179.6(2)
C14 C13 C18 C22 177.8(3)
N2 C13 C18 C22 -0.8(4)
C15 C14 C19 C20 -69.6(3)
C13 C14 C19 C20 106.1(3)
C15 C14 C19 C21 53.6(4)
C13 C14 C19 C21 -130.7(3)
C17 C18 C22 C23 50.4(4)
C13 C18 C22 C23 -129.2(3)
C17 C18 C22 C24 -75.5(4)
C13 C18 C22 C24 105.0(3)
N2 Si1 C25 C30 38.9(3)
N1 Si1 C25 C30 144.9(2)
C31 Si1 C25 C30 -87.7(2)
Sn1 Si1 C25 C30 91.4(2)
N2 Si1 C25 C26 -149.2(2)
N1 Si1 C25 C26 -43.2(3)
C31 Si1 C25 C26 84.3(2)
Sn1 Si1 C25 C26 -96.6(2)
C30 C25 C26 C27 -0.4(4)
Si1 C25 C26 C27 -172.7(2)
C25 C26 C27 C28 -0.7(5)
C26 C27 C28 C29 0.6(5)
C27 C28 C29 C30 0.6(5)
C28 C29 C30 C25 -1.7(4)
C26 C25 C30 C29 1.6(4)
Si1 C25 C30 C29 173.7(2)
N2 Si1 C31 C32 -139.1(2)
N1 Si1 C31 C32 117.3(2)
C25 Si1 C31 C32 -11.4(3)
Sn1 Si1 C31 C32 169.35(19)
N2 Si1 C31 C36 41.9(3)
N1 Si1 C31 C36 -61.7(3)
C25 Si1 C31 C36 169.5(2)
Sn1 Si1 C31 C36 -9.7(3)
C36 C31 C32 C33 1.2(4)
Si1 C31 C32 C33 -178.0(2)
C31 C32 C33 C34 -0.9(5)
C32 C33 C34 C35 -0.5(5)
C33 C34 C35 C36 1.5(5)
C34 C35 C36 C31 -1.2(5)
C32 C31 C36 C35 -0.1(4)
Si1 C31 C36 C35 179.0(2)
N2 Sn1 O1 S1 87.94(14)
N1 Sn1 O1 S1 167.22(12)
C37 Sn1 O1 S1 -57.05(16)
Si1 Sn1 O1 S1 127.60(11)
Sn1 O1 S1 O2 -132.23(15)
Sn1 O1 S1 O3 5.28(18)
Sn1 O1 S1 C38 116.57(14)
F3 C38 S1 O2 -48.9(3)
F1 C38 S1 O2 72.2(3)
F2 C38 S1 O2 -169.0(3)
F3 C38 S1 O3 -177.2(2)
F1 C38 S1 O3 -56.1(2)
F2 C38 S1 O3 62.7(3)
F3 C38 S1 O1 67.8(3)
F1 C38 S1 O1 -171.1(2)
F2 C38 S1 O1 -52.3(3)
